data_4302577
loop_
_publ_author_name
'Partha Basu'
'Victor N. Nemykin'
'Raghvendra S. Sengar'

_publ_contact_author_address
;                                                                               
Department of Chemistry and Biochemistry
Duquesne University
Pittsburgh, PA 15282
;
_publ_contact_author_email basu@duq.edu
_publ_contact_author_fax '1412 396 5683'
_publ_contact_author_name 'Partha Basu'
_publ_contact_author_phone '1412 396 6345'
_publ_section_title
;
Substituent Effect on Oxygen Atom Transfer Reactivity from Oxomolybdenum
Centers: Synthesis, Structure, Electrochemistry, and Mechanism
;
_journal_name_full 'Inorganic Chemistry'
_journal_page_first 6303
_journal_page_last 6313
_journal_paper_doi 10.1021/ic900579s
_journal_volume 48
_journal_year 2009
_chemical_formula_moiety 'C21 H26 B1 Mo1 N7 O4 S1'
_chemical_formula_sum 'C21 H26 B Mo N7 O4 S'
_chemical_formula_weight 579.30
_space_group_IT_number 14
_symmetry_cell_setting monoclinic
_symmetry_space_group_name_Hall '-P 2ybc'
_symmetry_space_group_name_H-M 'P 1 21/c 1'
_atom_sites_solution_hydrogens geom
_atom_sites_solution_primary direct
_audit_creation_date 09-01-25
_audit_creation_method CRYSTALS_ver_12.85
_audit_update_record
;
2009-02-25 # Formatted by publCIF
;
_cell_angle_alpha 90
_cell_angle_beta 91.55(3)
_cell_angle_gamma 90
_cell_formula_units_Z 4
_cell_length_a 11.898(2)
_cell_length_b 16.203(3)
_cell_length_c 12.887(3)
_cell_measurement_reflns_used 25
_cell_measurement_temperature 298
_cell_measurement_theta_max 18
_cell_measurement_theta_min 15
_cell_volume 2483.5(8)
_computing_cell_refinement 'USER DEFINED CELL REFINEMENT'
_computing_data_collection 'USER DEFINED DATA COLLECTION'
_computing_data_reduction 'USER DEFINED DATA REDUCTION'
_computing_molecular_graphics 'CAMERON (Watkin et al., 1996)'
_computing_publication_material 'CRYSTALS (Betteridge et al., 2003)'
_computing_structure_refinement 'CRYSTALS (Betteridge et al., 2003)'
_computing_structure_solution 'SIR92 (Altomare et al., 1994)'
_diffrn_ambient_temperature 298
_diffrn_measured_fraction_theta_full 0.999
_diffrn_measured_fraction_theta_max 0.917
_diffrn_measurement_device Unknown
_diffrn_measurement_device_type Serial
_diffrn_measurement_method \w/2\q
_diffrn_radiation_monochromator graphite
_diffrn_radiation_type 'Mo K\a'
_diffrn_radiation_wavelength 0.71073
_diffrn_reflns_av_R_equivalents 0.000
_diffrn_reflns_limit_h_max 12
_diffrn_reflns_limit_h_min -12
_diffrn_reflns_limit_k_max 19
_diffrn_reflns_limit_k_min -19
_diffrn_reflns_limit_l_max 0
_diffrn_reflns_limit_l_min -15
_diffrn_reflns_number 4171
_diffrn_reflns_theta_full 22.231
_diffrn_reflns_theta_max 24.979
_diffrn_reflns_theta_min 2.514
_diffrn_standards_decay_% 0.00
_diffrn_standards_interval_count 150
_diffrn_standards_number 3
_exptl_absorpt_coefficient_mu 0.654
_exptl_absorpt_correction_T_max 0.85
_exptl_absorpt_correction_T_min 0.76
_exptl_absorpt_correction_type psi-scan
_exptl_absorpt_process_details '(North et al., 1968)'
_exptl_crystal_colour red
_exptl_crystal_density_diffrn 1.549
_exptl_crystal_density_method 'not measured'
_exptl_crystal_description block
_exptl_crystal_F_000 1184
_exptl_crystal_size_max 0.35
_exptl_crystal_size_mid 0.30
_exptl_crystal_size_min 0.25
_refine_diff_density_max 3.08
_refine_diff_density_min -2.63
_refine_ls_extinction_method None
_refine_ls_goodness_of_fit_ref 1.0283
_refine_ls_hydrogen_treatment constr
_refine_ls_matrix_type full
_refine_ls_number_parameters 316
_refine_ls_number_reflns 3992
_refine_ls_number_restraints 0
_refine_ls_R_factor_all 0.1830
_refine_ls_R_factor_gt 0.1136
_refine_ls_shift/su_max 0.000657
_refine_ls_structure_factor_coef Fsqd
_refine_ls_weighting_details
;
 Method, part 1, Chebychev polynomial, (Watkin, 1994, Prince, 1982) 
 [weight] = 1.0/[A~0~*T~0~(x)+A~1~*T~1~(x) ... +A~n-1~]*T~n-1~(x)] 
 where A~i~ are the Chebychev coefficients listed below and x= Fcalc/Fmax 
 Method = Robust Weighting (Prince, 1982) 
 W = [weight] * [1-(deltaF/6*sigmaF)^2^]^2^ 
 A~i~ are: 
 19.6 25.1 7.25 
;
_refine_ls_weighting_scheme calc
_refine_ls_wR_factor_all 0.3454
_refine_ls_wR_factor_gt 0.2309
_refine_ls_wR_factor_ref 0.3454
_reflns_limit_h_max 12
_reflns_limit_h_min -12
_reflns_limit_k_max 19
_reflns_limit_k_min 0
_reflns_limit_l_max 15
_reflns_limit_l_min 0
_reflns_number_gt 2409
_reflns_number_total 4010
_reflns_threshold_expression I>2.0\s(I)
_oxford_diffrn_Wilson_B_factor 2.94
_oxford_diffrn_Wilson_scale 50.39
_oxford_refine_ls_r_factor_ref 0.1830
_oxford_refine_ls_scale 0.1620(3)
_oxford_reflns_number_all 3992
_oxford_reflns_threshold_expression_ref I>-10.0\s(I)
_cod_data_source_file ic900579s_si_001_5.cif
_cod_data_source_block Tp*MoO2(S-p-NO2C6H4)
_cod_depositor_comments
;
The following automatic conversions were performed:
'_symmetry_cell_setting' value 'Monoclinic' changed to 'monoclinic'
according to '/home/saulius/struct/CIF-dictionaries/cif_core.dic'
dictionary named 'cif_core.dic' version 2.4.1 from 2010-06-29.

Automatic conversion script
Id: cif_fix_enum 1527 2010-12-29 10:47:43Z saulius 
;
_cod_original_sg_symbol_Hall '-P 2ybc '
_cod_original_sg_symbol_H-M 'P 1 21/c 1 '
_cod_original_formula_sum 'C21 H26 B1 Mo1 N7 O4 S1'
_cod_database_code 4302577

loop_
_symmetry_equiv_pos_as_xyz
x,y,z
-x,-y,-z
-x,y+1/2,-z+1/2
x,-y+1/2,z+1/2

loop_
_atom_site_label
_atom_site_type_symbol
_atom_site_fract_x
_atom_site_fract_y
_atom_site_fract_z
_atom_site_U_iso_or_equiv
_atom_site_occupancy
_atom_site_adp_type
_atom_site_refinement_flags_posn
_atom_site_refinement_flags_adp
_atom_site_refinement_flags_occupancy
_atom_site_disorder_assembly
_atom_site_disorder_group
_oxford_atom_site_special_shape
_atom_site_attached_hydrogens
Mo1 Mo 0.79804(14) 0.16560(9) 0.64787(11) 0.0443 1.0000 Uani . . . . . . .
N31 N 0.8430(12) 0.0617(8) 0.7448(10) 0.0447 1.0000 Uani . . . . . . .
N32 N 0.8054(13) -0.0186(9) 0.7310(11) 0.0501 1.0000 Uani . . . . . . .
B1 B 0.7213(17) -0.0378(11) 0.6405(16) 0.0468 1.0000 Uani . . . . . . .
N12 N 0.7816(13) -0.0135(9) 0.5399(11) 0.0518 1.0000 Uani . . . . . . .
N11 N 0.8165(13) 0.0643(8) 0.5240(11) 0.0480 1.0000 Uani . . . . . . .
C13 C 0.8753(15) 0.0620(12) 0.4339(12) 0.0498 1.0000 Uani . . . . . . .
C12 C 0.8752(17) -0.0166(12) 0.3967(14) 0.0588 1.0000 Uani . . . . . . .
C11 C 0.8169(17) -0.0666(12) 0.4631(15) 0.0582 1.0000 Uani . . . . . . .
C14 C 0.790(2) -0.1561(12) 0.4553(18) 0.0737 1.0000 Uani . . . . . . .
C15 C 0.9314(19) 0.1372(13) 0.3898(16) 0.0683 1.0000 Uani . . . . . . .
N22 N 0.6187(15) 0.0142(9) 0.6514(11) 0.0569 1.0000 Uani . . . . . . .
N21 N 0.6266(12) 0.0985(9) 0.6622(11) 0.0504 1.0000 Uani . . . . . . .
C23 C 0.5254(17) 0.1290(11) 0.6797(14) 0.0528 1.0000 Uani . . . . . . .
C22 C 0.4493(19) 0.0624(15) 0.6822(17) 0.0713 1.0000 Uani . . . . . . .
C21 C 0.5063(16) -0.0066(14) 0.6607(17) 0.0620 1.0000 Uani . . . . . . .
C24 C 0.469(2) -0.0941(13) 0.651(2) 0.0933 1.0000 Uani . . . . . . .
C25 C 0.4990(19) 0.2170(13) 0.6929(19) 0.0751 1.0000 Uani . . . . . . .
C31 C 0.8592(16) -0.0668(13) 0.8004(14) 0.0563 1.0000 Uani . . . . . . .
C32 C 0.9295(18) -0.0209(13) 0.8620(15) 0.0614 1.0000 Uani . . . . . . .
C33 C 0.9199(17) 0.0607(12) 0.8251(13) 0.0548 1.0000 Uani . . . . . . .
C35 C 0.9778(18) 0.1369(13) 0.8652(16) 0.0638 1.0000 Uani . . . . . . .
C34 C 0.835(2) -0.1589(13) 0.8063(18) 0.0809 1.0000 Uani . . . . . . .
S1 S 0.7059(5) 0.2354(3) 0.5035(4) 0.0606 1.0000 Uani . . . . . . .
C41 C 0.7038(16) 0.3443(13) 0.5254(13) 0.0553 1.0000 Uani . . . . . . .
C42 C 0.6439(17) 0.3891(13) 0.4490(16) 0.0644 1.0000 Uani . . . . . . .
C43 C 0.637(2) 0.4735(15) 0.4576(19) 0.0776 1.0000 Uani . . . . . . .
C44 C 0.6880(18) 0.5129(12) 0.5403(18) 0.0635 1.0000 Uani . . . . . . .
N29 N 0.682(3) 0.6016(13) 0.551(3) 0.1060 1.0000 Uani . . . . . . .
O30 O 0.628(2) 0.6407(13) 0.483(2) 0.1422 1.0000 Uani . . . . . . .
O31 O 0.729(2) 0.6368(11) 0.624(2) 0.1367 1.0000 Uani . . . . . . .
C45 C 0.751(2) 0.4692(13) 0.612(2) 0.0811 1.0000 Uani . . . . . . .
C46 C 0.7593(19) 0.3853(13) 0.6037(16) 0.0692 1.0000 Uani . . . . . . .
O2 O 0.9329(10) 0.1883(8) 0.6328(9) 0.0550 1.0000 Uani . . . . . . .
O1 O 0.7555(10) 0.2285(8) 0.7431(8) 0.0543 1.0000 Uani . . . . . . .
H121 H 0.9087 -0.0339 0.3362 0.0700 1.0000 Uiso R . . . . . .
H141 H 0.8179 -0.1776 0.3917 0.1070 1.0000 Uiso R . . . . . .
H142 H 0.8248 -0.1851 0.5128 0.1070 1.0000 Uiso R . . . . . .
H143 H 0.7101 -0.1636 0.4565 0.1070 1.0000 Uiso R . . . . . .
H151 H 0.9694 0.1224 0.3277 0.1020 1.0000 Uiso R . . . . . .
H152 H 0.9848 0.1588 0.4398 0.1020 1.0000 Uiso R . . . . . .
H153 H 0.8756 0.1784 0.3735 0.1020 1.0000 Uiso R . . . . . .
H221 H 0.3730 0.0659 0.6961 0.0850 1.0000 Uiso R . . . . . .
H241 H 0.3886 -0.0966 0.6462 0.1380 1.0000 Uiso R . . . . . .
H242 H 0.4958 -0.1248 0.7103 0.1380 1.0000 Uiso R . . . . . .
H243 H 0.4997 -0.1179 0.5892 0.1380 1.0000 Uiso R . . . . . .
H251 H 0.4232 0.2227 0.7151 0.1130 1.0000 Uiso R . . . . . .
H252 H 0.5494 0.2405 0.7440 0.1130 1.0000 Uiso R . . . . . .
H253 H 0.5076 0.2451 0.6281 0.1130 1.0000 Uiso R . . . . . .
H321 H 0.9749 -0.0395 0.9170 0.0740 1.0000 Uiso R . . . . . .
H351 H 1.0502 0.1227 0.8945 0.0960 1.0000 Uiso R . . . . . .
H352 H 0.9868 0.1755 0.8096 0.0960 1.0000 Uiso R . . . . . .
H353 H 0.9334 0.1618 0.9178 0.0960 1.0000 Uiso R . . . . . .
H341 H 0.8855 -0.1835 0.8569 0.1210 1.0000 Uiso R . . . . . .
H342 H 0.8468 -0.1835 0.7398 0.1210 1.0000 Uiso R . . . . . .
H343 H 0.7592 -0.1675 0.8261 0.1210 1.0000 Uiso R . . . . . .
H421 H 0.6097 0.3620 0.3930 0.0771 1.0000 Uiso R . . . . . .
H431 H 0.5984 0.5038 0.4072 0.0930 1.0000 Uiso R . . . . . .
H451 H 0.7886 0.4967 0.6658 0.0959 1.0000 Uiso R . . . . . .
H461 H 0.8029 0.3561 0.6517 0.0830 1.0000 Uiso R . . . . . .
H11 H 0.7025 -0.0941 0.6396 0.0561 1.0000 Uiso R . . . . . .

loop_
_atom_site_aniso_label
_atom_site_aniso_U_11
_atom_site_aniso_U_22
_atom_site_aniso_U_33
_atom_site_aniso_U_23
_atom_site_aniso_U_13
_atom_site_aniso_U_12
Mo1 0.0555(10) 0.0379(8) 0.0395(8) -0.0005(6) 0.0020(6) -0.0017(7)
N31 0.057(9) 0.043(8) 0.035(7) -0.001(6) 0.010(6) 0.004(7)
N32 0.057(10) 0.039(8) 0.055(9) 0.017(6) 0.003(7) 0.007(7)
B1 0.050(13) 0.026(9) 0.065(13) 0.007(8) 0.001(10) 0.000(8)
N12 0.061(10) 0.039(8) 0.055(9) -0.008(7) -0.001(7) 0.007(7)
N11 0.059(10) 0.039(8) 0.046(8) -0.001(6) 0.009(7) 0.009(7)
C13 0.044(11) 0.073(12) 0.032(8) -0.006(8) -0.001(7) 0.012(9)
C12 0.071(13) 0.062(12) 0.043(10) -0.022(9) 0.000(9) 0.036(10)
C11 0.062(13) 0.058(12) 0.054(11) -0.015(9) -0.002(9) 0.017(10)
C14 0.080(16) 0.053(12) 0.087(15) -0.025(11) -0.015(12) 0.011(11)
C15 0.076(15) 0.067(13) 0.063(12) 0.006(10) 0.017(11) -0.004(11)
N22 0.082(12) 0.045(9) 0.043(8) 0.000(7) 0.004(8) 0.007(8)
N21 0.046(9) 0.057(9) 0.049(8) 0.007(7) 0.008(7) 0.001(8)
C23 0.066(13) 0.042(10) 0.050(10) -0.002(8) -0.002(9) 0.000(9)
C22 0.058(13) 0.085(16) 0.071(14) 0.001(12) 0.009(11) 0.009(12)
C21 0.043(11) 0.068(13) 0.076(13) 0.000(11) 0.003(10) -0.011(10)
C24 0.081(17) 0.043(12) 0.16(3) 0.014(14) -0.009(16) -0.019(12)
C25 0.063(14) 0.062(13) 0.100(17) -0.009(12) -0.009(12) 0.005(11)
C31 0.055(12) 0.070(13) 0.045(10) 0.011(9) 0.019(9) 0.002(10)
C32 0.063(13) 0.076(14) 0.045(10) 0.014(9) 0.001(9) -0.012(11)
C33 0.062(12) 0.064(12) 0.039(9) -0.006(8) 0.001(8) -0.003(10)
C35 0.067(13) 0.058(12) 0.066(12) -0.008(10) -0.004(10) -0.013(10)
C34 0.102(18) 0.065(14) 0.075(14) 0.036(12) 0.002(13) -0.005(13)
S1 0.085(4) 0.052(3) 0.044(2) -0.004(2) -0.009(2) -0.007(3)
C41 0.055(12) 0.076(13) 0.034(8) 0.009(9) 0.008(8) -0.007(10)
C42 0.066(14) 0.065(13) 0.061(12) 0.009(10) -0.013(10) 0.002(11)
C43 0.086(17) 0.074(16) 0.073(15) 0.019(12) 0.020(13) 0.021(13)
C44 0.057(13) 0.051(11) 0.084(15) 0.016(11) 0.033(11) 0.011(10)
N29 0.13(2) 0.043(12) 0.14(2) 0.011(14) 0.073(19) -0.007(14)
O30 0.16(2) 0.062(12) 0.20(3) 0.051(16) 0.032(19) -0.005(13)
O31 0.17(2) 0.034(9) 0.21(3) -0.017(13) 0.05(2) -0.013(12)
C45 0.104(19) 0.049(12) 0.090(17) 0.015(12) 0.010(14) -0.008(13)
C46 0.083(15) 0.060(13) 0.063(12) -0.014(10) -0.025(11) -0.005(11)
O2 0.039(7) 0.072(8) 0.053(7) -0.027(6) -0.013(5) -0.009(6)
O1 0.061(8) 0.067(8) 0.035(6) 0.002(6) 0.002(5) 0.003(7)

loop_
_atom_type_symbol
_atom_type_scat_dispersion_real
_atom_type_scat_dispersion_imag
_atom_type_scat_Cromer_Mann_a1
_atom_type_scat_Cromer_Mann_b1
_atom_type_scat_Cromer_Mann_a2
_atom_type_scat_Cromer_Mann_b2
_atom_type_scat_Cromer_Mann_a3
_atom_type_scat_Cromer_Mann_b3
_atom_type_scat_Cromer_Mann_a4
_atom_type_scat_Cromer_Mann_b4
_atom_type_scat_Cromer_Mann_c
_atom_type_scat_source
C 0.0033 0.0016 2.3100 20.8439 1.0200 10.2075 1.5886 0.5687 0.8650 51.6512 0.2156 'International Tables Vol C 4.2.6.8 and 6.1.1.4'
H 0.0000 0.0000 0.4930 10.5109 0.3229 26.1257 0.1402 3.1424 0.0408 57.7998 0.0030 'International Tables Vol C 4.2.6.8 and 6.1.1.4'
B 0.0013 0.0007 2.0545 23.2185 1.3326 1.0210 1.0979 60.3498 0.7068 0.1403 -0.1932 'International Tables Vol C 4.2.6.8 and 6.1.1.4'
N 0.0061 0.0033 12.2126 0.0057 3.1322 9.8933 2.0125 28.9975 1.1663 0.5826 -11.5290 'International Tables Vol C 4.2.6.8 and 6.1.1.4'
O 0.0106 0.0060 3.0485 13.2771 2.2868 5.7011 1.5463 0.3239 0.8670 32.9089 0.2508 'International Tables Vol C 4.2.6.8 and 6.1.1.4'
Mo -1.6832 0.6857 3.7025 0.2772 17.2356 1.0958 12.8876 11.0040 3.7429 61.6584 4.3875 'International Tables Vol C 4.2.6.8 and 6.1.1.4'
S 0.1246 0.1234 6.9053 1.4679 5.2034 22.2151 1.4379 0.2536 1.5863 56.1720 0.8669 'International Tables Vol C 4.2.6.8 and 6.1.1.4'

loop_
_geom_angle_atom_site_label_1
_geom_angle_site_symmetry_1
_geom_angle_atom_site_label_2
_geom_angle_site_symmetry_2
_geom_angle_atom_site_label_3
_geom_angle_site_symmetry_3
_geom_angle
_geom_angle_publ_flag
N31 . Mo1 . N11 . 79.6(5) yes
N31 . Mo1 . N21 . 78.1(5) yes
N11 . Mo1 . N21 . 79.8(5) yes
N31 . Mo1 . S1 . 155.9(4) yes
N11 . Mo1 . S1 . 81.3(4) yes
N21 . Mo1 . S1 . 84.2(4) yes
N31 . Mo1 . O2 . 90.9(6) yes
N11 . Mo1 . O2 . 88.1(5) yes
N21 . Mo1 . O2 . 164.8(6) yes
S1 . Mo1 . O2 . 103.0(5) yes
N31 . Mo1 . O1 . 97.2(5) yes
N11 . Mo1 . O1 . 166.5(6) yes
N21 . Mo1 . O1 . 86.7(6) yes
S1 . Mo1 . O1 . 98.0(4) yes
O2 . Mo1 . O1 . 105.1(6) yes
Mo1 . N31 . N32 . 125.8(10) yes
Mo1 . N31 . C33 . 127.0(12) yes
N32 . N31 . C33 . 107.0(14) yes
N31 . N32 . B1 . 119.0(13) yes
N31 . N32 . C31 . 108.4(16) yes
B1 . N32 . C31 . 132.4(16) yes
N32 . B1 . N12 . 106.0(14) yes
N32 . B1 . N22 . 109.2(15) yes
N12 . B1 . N22 . 109.5(14) yes
N32 . B1 . H11 . 110.7 no
N12 . B1 . H11 . 110.6 no
N22 . B1 . H11 . 110.7 no
B1 . N12 . N11 . 121.2(14) yes
B1 . N12 . C11 . 126.6(16) yes
N11 . N12 . C11 . 111.9(16) yes
Mo1 . N11 . N12 . 121.8(10) yes
Mo1 . N11 . C13 . 131.8(12) yes
N12 . N11 . C13 . 105.6(14) yes
N11 . C13 . C12 . 109.2(17) yes
N11 . C13 . C15 . 122.5(17) yes
C12 . C13 . C15 . 128.3(17) yes
C13 . C12 . C11 . 109.1(16) yes
C13 . C12 . H121 . 125.6 no
C11 . C12 . H121 . 125.2 no
N12 . C11 . C12 . 104.2(16) yes
N12 . C11 . C14 . 125.8(20) yes
C12 . C11 . C14 . 129.9(18) yes
C11 . C14 . H141 . 109.5 no
C11 . C14 . H142 . 109.7 no
H141 . C14 . H142 . 109.3 no
C11 . C14 . H143 . 109.4 no
H141 . C14 . H143 . 109.4 no
H142 . C14 . H143 . 109.4 no
C13 . C15 . H151 . 109.6 no
C13 . C15 . H152 . 109.5 no
H151 . C15 . H152 . 109.4 no
C13 . C15 . H153 . 109.5 no
H151 . C15 . H153 . 109.3 no
H152 . C15 . H153 . 109.5 no
B1 . N22 . N21 . 121.0(16) yes
B1 . N22 . C21 . 131.5(16) yes
N21 . N22 . C21 . 107.3(16) yes
Mo1 . N21 . N22 . 120.9(12) yes
Mo1 . N21 . C23 . 130.0(13) yes
N22 . N21 . C23 . 109.1(15) yes
N21 . C23 . C22 . 107.8(17) yes
N21 . C23 . C25 . 125.3(18) yes
C22 . C23 . C25 . 126.9(19) yes
C23 . C22 . C21 . 107.7(19) yes
C23 . C22 . H221 . 126.0 no
C21 . C22 . H221 . 126.2 no
N22 . C21 . C22 . 108.0(19) yes
N22 . C21 . C24 . 120.5(20) yes
C22 . C21 . C24 . 131(2) yes
C21 . C24 . H241 . 109.8 no
C21 . C24 . H242 . 109.4 no
H241 . C24 . H242 . 109.4 no
C21 . C24 . H243 . 109.6 no
H241 . C24 . H243 . 109.4 no
H242 . C24 . H243 . 109.2 no
C23 . C25 . H251 . 109.5 no
C23 . C25 . H252 . 109.5 no
H251 . C25 . H252 . 109.4 no
C23 . C25 . H253 . 109.4 no
H251 . C25 . H253 . 109.7 no
H252 . C25 . H253 . 109.3 no
N32 . C31 . C32 . 110.3(18) yes
N32 . C31 . C34 . 121.4(19) yes
C32 . C31 . C34 . 128.3(19) yes
C31 . C32 . C33 . 105.8(18) yes
C31 . C32 . H321 . 127.1 no
C33 . C32 . H321 . 127.1 no
C32 . C33 . N31 . 108.4(17) yes
C32 . C33 . C35 . 128.6(18) yes
N31 . C33 . C35 . 122.9(18) yes
C33 . C35 . H351 . 109.8 no
C33 . C35 . H352 . 109.8 no
H351 . C35 . H352 . 109.4 no
C33 . C35 . H353 . 109.4 no
H351 . C35 . H353 . 109.3 no
H352 . C35 . H353 . 109.1 no
C31 . C34 . H341 . 109.2 no
C31 . C34 . H342 . 109.5 no
H341 . C34 . H342 . 109.6 no
C31 . C34 . H343 . 109.5 no
H341 . C34 . H343 . 109.5 no
H342 . C34 . H343 . 109.5 no
Mo1 . S1 . C41 . 110.4(6) yes
S1 . C41 . C42 . 114.2(15) yes
S1 . C41 . C46 . 126.1(16) yes
C42 . C41 . C46 . 119.6(20) yes
C41 . C42 . C43 . 119(2) yes
C41 . C42 . H421 . 120.3 no
C43 . C42 . H421 . 120.6 no
C42 . C43 . C44 . 120(2) yes
C42 . C43 . H431 . 119.9 no
C44 . C43 . H431 . 119.9 no
C43 . C44 . N29 . 121(2) yes
C43 . C44 . C45 . 120(2) yes
N29 . C44 . C45 . 118(3) yes
C44 . N29 . O30 . 118(3) yes
C44 . N29 . O31 . 121(3) yes
O30 . N29 . O31 . 121(2) yes
C44 . C45 . C46 . 120(2) yes
C44 . C45 . H451 . 119.9 no
C46 . C45 . H451 . 120.1 no
C45 . C46 . C41 . 120(2) yes
C45 . C46 . H461 . 119.7 no
C41 . C46 . H461 . 119.8 no

loop_
_geom_bond_atom_site_label_1
_geom_bond_site_symmetry_1
_geom_bond_atom_site_label_2
_geom_bond_site_symmetry_2
_geom_bond_distance
_geom_bond_publ_flag
Mo1 . N31 . 2.155(14) yes
Mo1 . N11 . 2.304(14) yes
Mo1 . N21 . 2.323(15) yes
Mo1 . S1 . 2.415(5) yes
Mo1 . O2 . 1.662(12) yes
Mo1 . O1 . 1.683(12) yes
N31 . N32 . 1.386(19) yes
N31 . C33 . 1.36(2) yes
N32 . B1 . 1.55(2) yes
N32 . C31 . 1.34(2) yes
B1 . N12 . 1.55(2) yes
B1 . N22 . 1.49(2) yes
B1 . H11 . 0.940 no
N12 . N11 . 1.345(19) yes
N12 . C11 . 1.39(2) yes
N11 . C13 . 1.37(2) yes
C13 . C12 . 1.36(3) yes
C13 . C15 . 1.51(3) yes
C12 . C11 . 1.38(3) yes
C12 . H121 . 0.930 no
C11 . C14 . 1.49(3) yes
C14 . H141 . 0.958 no
C14 . H142 . 0.960 no
C14 . H143 . 0.960 no
C15 . H151 . 0.961 no
C15 . H152 . 0.960 no
C15 . H153 . 0.960 no
N22 . N21 . 1.38(2) yes
N22 . C21 . 1.39(2) yes
N21 . C23 . 1.33(2) yes
C23 . C22 . 1.41(3) yes
C23 . C25 . 1.47(3) yes
C22 . C21 . 1.34(3) yes
C22 . H221 . 0.931 no
C21 . C24 . 1.49(3) yes
C24 . H241 . 0.961 no
C24 . H242 . 0.961 no
C24 . H243 . 0.961 no
C25 . H251 . 0.959 no
C25 . H252 . 0.957 no
C25 . H253 . 0.958 no
C31 . C32 . 1.36(3) yes
C31 . C34 . 1.52(3) yes
C32 . C33 . 1.41(3) yes
C32 . H321 . 0.929 no
C33 . C35 . 1.50(3) yes
C35 . H351 . 0.959 no
C35 . H352 . 0.960 no
C35 . H353 . 0.959 no
C34 . H341 . 0.958 no
C34 . H342 . 0.958 no
C34 . H343 . 0.960 no
S1 . C41 . 1.79(2) yes
C41 . C42 . 1.40(3) yes
C41 . C46 . 1.36(3) yes
C42 . C43 . 1.37(3) yes
C42 . H421 . 0.929 no
C43 . C44 . 1.37(3) yes
C43 . H431 . 0.929 no
C44 . N29 . 1.45(3) yes
C44 . C45 . 1.37(3) yes
N29 . O30 . 1.24(4) yes
N29 . O31 . 1.22(4) yes
C45 . C46 . 1.37(3) yes
C45 . H451 . 0.929 no
C46 . H461 . 0.926 no

loop_
_geom_hbond_atom_site_label_D
_geom_hbond_site_symmetry_D
_geom_hbond_atom_site_label_H
_geom_hbond_site_symmetry_H
_geom_hbond_atom_site_label_A
_geom_hbond_site_symmetry_A
_geom_hbond_angle_DHA
_geom_hbond_distance_DH
_geom_hbond_distance_HA
_geom_hbond_distance_DA
_geom_hbond_publ_flag
C25 . H252 . O1 . 125 0.96 2.46 3.11(3) yes
C35 . H352 . O2 . 138 0.96 2.36 3.14(3) yes
C46 . H461 . O1 . 128 0.93 2.45 3.11(3) yes
